data_4326815
loop_
_publ_author_name
'John P. S. Mowat'
'Stuart R. Miller'
'John M. Griffin'
'Valerie R. Seymour'
'Sharon E. Ashbrook'
'Stephen P. Thompson'
'David Fairen-Jimenez'
'Ana-Maria Banu'
'Tina D\"uren'
'Paul A. Wright'

_publ_section_title
;
 Structural Chemistry, monoclinic-to-orthorhombic Phase Transition, and
 CO2 Adsorption Behavior of the Small Pore Scandium Terephthalate,
 Sc2(O2CC6H4CO2)3, and Its Nitro- And Amino-Functionalized Derivatives
;
_journal_name_full 'Inorganic Chemistry'
_journal_page_first 10844
_journal_page_last 10858
_journal_paper_doi 10.1021/ic201387d
_journal_volume 50
_journal_year 2011
_chemical_formula_sum 'C12 N1.5 O9 Sc'
_chemical_formula_weight 354.09
_space_group_IT_number 15
_symmetry_cell_setting monoclinic
_symmetry_space_group_name_Hall '-C 2yc'
_symmetry_space_group_name_H-M 'C 1 2/c 1'
_audit_author_name jpsm
_audit_creation_date 2011-06-02T13:31
_audit_creation_method 'from EXP file using GSAS2CIF'
_audit_update_record ' 2011-06-02T13:31  Initial CIF as created by GSAS2CIF'
_cell_angle_alpha 90.0
_cell_angle_beta 114.6647(5)
_cell_angle_gamma 90.0
_cell_formula_units_Z 8
_cell_length_a 8.65457(8)
_cell_length_b 34.43651(13)
_cell_length_c 11.41078(6)
_cell_volume 3090.52(4)
_computing_structure_refinement GSAS
_diffrn_radiation_polarisn_ratio 0.93
_diffrn_radiation_probe x-ray
_diffrn_radiation_wavelength 0.825
_exptl_absorpt_correction_T_max 1.00000
_exptl_absorpt_correction_T_min 1.00000
_exptl_absorpt_process_details
;   GSAS Absorption/surface roughness correction: function number 0
 No correction is applied.
;
_pd_block_id 2011-06-02T13:31|(NO2)-473K|jpsm|i11
_pd_calc_method 'Rietveld Refinement'
_pd_meas_2theta_range_inc 0.002
_pd_meas_2theta_range_max 83.82
_pd_meas_2theta_range_min 0.962
_pd_phase_name 'from C:/GSASSoln/ScBDC-NO2/ScBDC-NO2_RT/MOVE3B.EXP'
_pd_proc_2theta_range_inc 0.002
_pd_proc_2theta_range_max 83.82584
_pd_proc_2theta_range_min 0.967834
_pd_proc_info_datetime 2011-06-02T13:31:50
_pd_proc_ls_background_function
;   GSAS Background function number 7 with 36 terms.
 Linear interpolation
      1:    27.6283     2:    27.7972     3:    27.5618     4:    26.8498    
      5:    28.2536     6:    28.2905     7:    31.6881     8:    36.3006    
      9:    41.9464    10:    45.0254    11:    46.3703    12:    39.7107    
     13:    34.3916    14:    30.3058    15:    23.6880    16:    22.5346    
     17:    20.9129    18:    18.9164    19:    16.7160    20:    16.1136    
     21:    15.3985    22:    15.0127    23:    13.8899    24:    13.4706    
     25:    14.9649    26:    14.6105    27:    14.5543    28:    14.3009    
     29:    13.5551    30:    13.4510    31:    12.7345    32:    13.4275    
     33:    12.7431    34:    12.7978    35:    13.0060    36:    13.3690    
;
_pd_proc_ls_peak_cutoff 0.00100
_pd_proc_ls_profile_function
;
 CW Profile function number 4 with  21 terms
 Pseudovoigt profile coefficients as parameterized in
 P. Thompson, D.E. Cox & J.B. Hastings (1987). J. Appl. Cryst.,20,79-83.
 Asymmetry correction of L.W. Finger, D.E. Cox & A. P. Jephcoat (1994).
 J. Appl. Cryst.,27,892-900.
 Microstrain broadening by P.W. Stephens,  (1999). J. Appl. Cryst.,32,281-289.
 Peak tails are ignored  where the intensity is below 0.0010 times the peak
   Aniso. broadening axis   0.0   0.0   1.0
;
_pd_proc_ls_prof_R_factor 0.0471
_pd_proc_ls_prof_wR_expected 0.0116
_pd_proc_ls_prof_wR_factor 0.0672
_refine_ls_goodness_of_fit_all 5.97
_refine_ls_matrix_type full
_refine_ls_number_parameters 93
_refine_ls_number_restraints 70
_refine_ls_R_Fsqd_factor 0.09994
_refine_ls_shift/su_max 0.08
_refine_ls_shift/su_mean 0.00
_reflns_d_resolution_high 1.593
_reflns_d_resolution_low 8.883
_reflns_limit_h_max 5
_reflns_limit_h_min 0
_reflns_limit_k_max 21
_reflns_limit_k_min 0
_reflns_limit_l_max 6
_reflns_limit_l_min -7
_reflns_number_total 407
_cod_data_source_file ic201387d_si_002_16.cif
_cod_data_source_block (NO2)-473K_publ
_cod_original_cell_volume 3090.521(31)
_cod_original_formula_sum 'C12 N1.50 O9.00 Sc'
_cod_database_code 4326815
_cod_database_fobs_code 4326815
_gsas_exptl_extinct_corr_t_min 1.00000
_gsas_exptl_extinct_corr_t_max 1.00000

loop_
_symmetry_equiv_pos_site_id
_symmetry_equiv_pos_as_xyz
1 +x,+y,+z
2 -x,+y,-z+1/2
-1 -x,-y,-z
-2 +x,-y,+z+1/2
101 +x+1/2,+y+1/2,+z
102 -x+1/2,+y+1/2,-z+1/2
-101 -x+1/2,-y+1/2,-z
-102 +x+1/2,-y+1/2,+z+1/2

loop_
_atom_site_type_symbol
_atom_site_label
_atom_site_fract_x
_atom_site_fract_y
_atom_site_fract_z
_atom_site_occupancy
_atom_site_thermal_displace_type
_atom_site_U_iso_or_equiv
_atom_site_symmetry_multiplicity
Sc Sc1 0.0 0.36363(8) 0.25 1.0 Uiso 0.0201(6) 4
Sc Sc2 0.5 0.38282(8) 0.25 1.0 Uiso 0.0201(6) 4
O O1 0.2317(4) 0.36607(19) 0.4158(4) 1.0 Uiso 0.0297(8) 8
O O2 0.4801(6) 0.38401(15) 0.42963(35) 1.0 Uiso 0.0297(8) 8
O O3 0.0648(6) 0.40561(12) 0.1520(5) 1.0 Uiso 0.0297(8) 8
O O4 0.3118(5) 0.42629(14) 0.1655(6) 1.0 Uiso 0.0297(8) 8
O O5 -0.0870(6) 0.31991(13) 0.3339(5) 1.0 Uiso 0.0297(8) 8
O O6 -0.3245(5) 0.33737(13) 0.3175(6) 1.0 Uiso 0.0297(8) 8
C C1 0.3911(4) 0.36779(25) 0.47959(24) 1.0 Uiso 0.1248(13) 8
C C2 0.44506(34) 0.37392(32) 0.61630(16) 1.0 Uiso 0.1248(13) 8
C C3 0.32598(23) 0.3738(4) 0.66841(22) 1.0 Uiso 0.1248(13) 8
C C4 0.61898(25) 0.37401(22) 0.69683(21) 1.0 Uiso 0.1248(13) 8
N N4 0.7398(4) 0.38399(13) 0.6438(4) 0.5 Uiso 0.1248(13) 8
C C5 0.1583(4) 0.43313(11) 0.1444(6) 1.0 Uiso 0.1248(13) 8
C C6 0.07681(34) 0.46544(8) 0.0598(6) 1.0 Uiso 0.1248(13) 8
C C7 -0.09725(30) 0.46983(9) 0.0157(6) 1.0 Uiso 0.1248(13) 8
C C8 0.17593(18) 0.49740(10) 0.0582(5) 1.0 Uiso 0.1248(13) 8
N N8 0.35340(26) 0.49045(14) 0.0818(5) 0.5 Uiso 0.1248(13) 8
C C9 -0.1898(5) 0.31833(10) 0.3865(5) 1.0 Uiso 0.1248(13) 8
C C10 -0.2231(4) 0.28188(9) 0.4349(4) 1.0 Uiso 0.1248(13) 8
C C11 -0.09861(26) 0.25360(10) 0.4859(4) 1.0 Uiso 0.1248(13) 8
N N11 0.0733(4) 0.25943(14) 0.4951(4) 0.5 Uiso 0.1248(13) 8
C C12 -0.37639(32) 0.27838(9) 0.4471(5) 1.0 Uiso 0.1248(13) 8
O O4A 0.8212(7) 0.35666(15) 0.6246(7) 0.5 Uiso 0.1248(13) 8
O O4B 0.7912(9) 0.41838(12) 0.6577(9) 0.5 Uiso 0.1248(13) 8
O O8A 0.3701(7) 0.47425(22) -0.0115(5) 0.5 Uiso 0.1248(13) 8
O O8B 0.4595(5) 0.51337(19) 0.1586(6) 0.5 Uiso 0.1248(13) 8
O O11A 0.1053(6) 0.23845(23) 0.4165(5) 0.5 Uiso 0.1248(13) 8
O O11B 0.1565(5) 0.28511(18) 0.5777(8) 0.5 Uiso 0.1248(13) 8

loop_
_atom_type_symbol
_atom_type_number_in_cell
_atom_type_scat_dispersion_real
_atom_type_scat_dispersion_imag
_atom_type_scat_Cromer_Mann_a1
_atom_type_scat_Cromer_Mann_a2
_atom_type_scat_Cromer_Mann_a3
_atom_type_scat_Cromer_Mann_a4
_atom_type_scat_Cromer_Mann_b1
_atom_type_scat_Cromer_Mann_b2
_atom_type_scat_Cromer_Mann_b3
_atom_type_scat_Cromer_Mann_b4
_atom_type_scat_Cromer_Mann_c
_atom_type_scat_source
Sc 8.0 0.000 0.000 9.18900 9.02130 7.36790 0.57290 1.64090 136.108 1.46800 51.3531 1.33290 International_Tables_Vol_C
O 72.0 0.000 0.000 3.04850 13.2771 2.28680 5.70110 1.54630 0.32390 0.86700 32.9089 0.25080 International_Tables_Vol_C
C 96.0 0.000 0.000 2.31000 20.8439 1.02000 10.2075 1.58860 0.56870 0.86500 51.6512 0.21560 International_Tables_Vol_C
N 12.0 0.000 0.000 12.2126 0.00570 3.13220 9.89330 2.01250 28.9975 1.16630 0.58260 -11.529 International_Tables_Vol_C

loop_
_geom_angle_atom_site_label_1
_geom_angle_atom_site_label_2
_geom_angle_atom_site_label_3
_geom_angle
_geom_angle_site_symmetry_1
_geom_angle_site_symmetry_3
_geom_angle_publ_flag
O1 Sc1 O1 175.4(4) 1_555 2_555 n
O1 Sc1 O3 95.02(22) 1_555 1_555 n
O1 Sc1 O3 81.72(21) 1_555 2_555 n
O1 Sc1 O5 90.41(21) 1_555 1_555 n
O1 Sc1 O5 92.90(21) 1_555 2_555 n
O1 Sc1 O3 81.72(21) 2_555 1_555 n
O1 Sc1 O3 95.02(22) 2_555 2_555 n
O1 Sc1 O5 92.90(21) 2_555 1_555 n
O1 Sc1 O5 90.41(21) 2_555 2_555 n
O3 Sc1 O3 89.99(32) 1_555 2_555 n
O3 Sc1 O5 174.53(19) 1_555 1_555 n
O3 Sc1 O5 91.44(18) 1_555 2_555 n
O3 Sc1 O5 91.44(18) 2_555 1_555 n
O3 Sc1 O5 174.53(19) 2_555 2_555 n
O5 Sc1 O5 87.62(29) 1_555 2_555 n
O2 Sc2 O2 177.81(33) 1_555 2_655 n
O2 Sc2 O4 93.94(22) 1_555 1_555 n
O2 Sc2 O4 84.51(22) 1_555 2_655 n
O2 Sc2 O6 89.87(23) 1_555 1_655 n
O2 Sc2 O6 91.77(23) 1_555 2_555 n
O2 Sc2 O4 84.51(22) 2_655 1_555 n
O2 Sc2 O4 93.94(22) 2_655 2_655 n
O2 Sc2 O6 91.77(23) 2_655 1_655 n
O2 Sc2 O6 89.87(23) 2_655 2_555 n
O4 Sc2 O4 90.41(28) 1_555 2_655 n
O4 Sc2 O6 174.88(25) 1_555 1_655 n
O4 Sc2 O6 93.36(17) 1_555 2_555 n
O4 Sc2 O6 93.36(17) 2_655 1_655 n
O4 Sc2 O6 174.88(25) 2_655 2_555 n
O6 Sc2 O6 83.09(28) 1_655 2_555 n
Sc1 O1 C1 156.8(4) 1_555 1_555 n
Sc2 O2 C1 137.39(35) 1_555 1_555 n
Sc1 O3 C5 153.1(4) 1_555 1_555 n
Sc2 O4 C5 139.5(4) 1_555 1_555 n
Sc1 O5 C9 135.13(34) 1_555 1_555 n
Sc2 O6 C9 160.7(4) 1_455 1_555 n
O1 C1 O2 119.0(5) 1_555 1_555 n
O1 C1 C2 114.3(4) 1_555 1_555 n
O2 C1 C2 116.1(5) 1_555 1_555 n
C1 C2 C3 119.92(25) 1_555 1_555 n
C1 C2 C4 118.95(28) 1_555 1_555 n
C3 C2 C4 120.42(16) 1_555 1_555 n
C2 C3 C4 119.65(15) 1_555 2_656 n
C2 C4 C3 119.92(16) 1_555 2_656 n
C2 C4 N4 119.47(27) 1_555 1_555 n
C3 C4 N4 118.85(25) 2_656 1_555 n
C4 N4 O4A 116.9(4) 1_555 1_555 n
C4 N4 O4B 116.8(4) 1_555 1_555 n
O4A N4 O4B 122.6(4) 1_555 1_555 n
O3 C5 O4 119.6(4) 1_555 1_555 n
O3 C5 C6 118.09(34) 1_555 1_555 n
O4 C5 C6 116.7(4) 1_555 1_555 n
C5 C6 C7 118.67(30) 1_555 1_555 n
C5 C6 C8 118.79(25) 1_555 1_555 n
C7 C6 C8 119.32(19) 1_555 1_555 n
C6 C7 C8 119.21(22) 1_555 -1_565 n
C6 C8 C7 119.58(17) 1_555 -1_565 n
C6 C8 N8 118.08(27) 1_555 1_555 n
C7 C8 N8 116.78(29) -1_565 1_555 n
C8 N8 O8A 113.42(31) 1_555 1_555 n
C8 N8 O8B 115.7(4) 1_555 1_555 n
O8A N8 O8B 124.1(4) 1_555 1_555 n
O5 C9 O6 109.1(5) 1_555 1_555 n
O5 C9 C10 120.6(4) 1_555 1_555 n
O6 C9 C10 113.8(4) 1_555 1_555 n
C9 C10 C11 121.72(25) 1_555 1_555 n
C9 C10 C12 117.48(25) 1_555 1_555 n
C11 C10 C12 120.09(20) 1_555 1_555 n
C10 C11 N11 121.53(26) 1_555 1_555 n
C10 C11 C12 120.58(19) 1_555 -101_456 n
N11 C11 C12 116.79(25) 1_555 -101_456 n
C11 N11 O11A 112.76(32) 1_555 1_555 n
C11 N11 O11B 113.2(4) 1_555 1_555 n
O11A N11 O11B 134.0(4) 1_555 1_555 n
C10 C12 C11 119.32(17) 1_555 -101_456 n

loop_
_geom_bond_atom_site_label_1
_geom_bond_atom_site_label_2
_geom_bond_distance
_geom_bond_site_symmetry_2
_geom_bond_publ_flag
Sc1 O1 2.1074(33) 1_555 n
Sc1 O1 2.1074(33) 2_555 n
Sc1 O3 2.044(4) 1_555 n
Sc1 O3 2.044(4) 2_555 n
Sc1 O5 2.086(4) 1_555 n
Sc1 O5 2.086(4) 2_555 n
Sc2 O2 2.128(4) 1_555 n
Sc2 O2 2.128(4) 2_655 n
Sc2 O4 2.124(4) 1_555 n
Sc2 O4 2.124(4) 2_655 n
Sc2 O6 2.092(4) 1_655 n
Sc2 O6 2.092(4) 2_555 n
O1 Sc1 2.1074(33) 1_555 n
O1 O2 2.178(6) 1_555 n
O1 C1 1.265(4) 1_555 n
O2 Sc2 2.128(4) 1_555 n
O2 O1 2.178(6) 1_555 n
O2 C1 1.263(4) 1_555 n
O3 Sc1 2.044(4) 1_555 n
O3 C5 1.272(4) 1_555 n
O4 Sc2 2.124(4) 1_555 n
O4 C5 1.269(4) 1_555 n
O5 Sc1 2.086(4) 1_555 n
O5 O6 2.074(6) 1_555 n
O5 C9 1.265(5) 1_555 n
O6 Sc2 2.092(4) 1_455 n
O6 O5 2.074(6) 1_555 n
O6 C9 1.281(4) 1_555 n
C1 O1 1.265(4) 1_555 n
C1 O2 1.263(4) 1_555 n
C1 C2 1.4449(30) 1_555 n
C2 C1 1.4449(30) 1_555 n
C2 C3 1.3883(31) 1_555 n
C2 C4 1.3984(27) 1_555 n
C3 C2 1.3883(31) 1_555 n
C3 C4 1.4072(28) 2_656 n
C4 C2 1.3984(27) 1_555 n
C4 C3 1.4072(28) 2_656 n
C4 N4 1.4509(34) 1_555 n
N4 C4 1.4509(34) 1_555 n
N4 O4A 1.248(4) 1_555 n
N4 O4B 1.252(4) 1_555 n
C5 O3 1.272(4) 1_555 n
C5 O4 1.269(4) 1_555 n
C5 C6 1.4488(35) 1_555 n
C6 C5 1.4488(35) 1_555 n
C6 C7 1.3831(30) 1_555 n
C6 C8 1.4001(32) 1_555 n
C7 C6 1.3831(30) 1_555 n
C7 C8 1.4034(33) -1_565 n
C8 C6 1.4001(32) 1_555 n
C8 C7 1.4034(33) -1_565 n
C8 N8 1.4640(28) 1_555 n
N8 C8 1.4640(28) 1_555 n
N8 O8A 1.262(5) 1_555 n
N8 O8B 1.250(4) 1_555 n
C9 O5 1.265(5) 1_555 n
C9 O6 1.281(4) 1_555 n
C9 C10 1.4476(33) 1_555 n
C10 C9 1.4476(33) 1_555 n
C10 C11 1.3871(30) 1_555 n
C10 C12 1.3963(34) 1_555 n
C11 C10 1.3871(30) 1_555 n
C11 N11 1.4604(30) 1_555 n
C11 C12 1.4082(34) -101_346 n
N11 C11 1.4604(30) 1_555 n
N11 O11A 1.270(5) 1_555 n
N11 O11B 1.274(4) 1_555 n
C12 C10 1.3963(34) 1_555 n
C12 C11 1.4082(34) -101_346 n
O4A N4 1.248(4) 1_555 n
O4B N4 1.252(4) 1_555 n
O8A N8 1.262(5) 1_555 n
O8B N8 1.250(4) 1_555 n
O8B O8B 1.903(12) 2_655 n
O11A N11 1.270(5) 1_555 n
O11B N11 1.274(4) 1_555 n
